data_1556183
loop_
_publ_author_name
'Zhang, Mengke'
'Zhu, Yan'
'Zhan, Guanqun'
'Shu, Penghua'
'Sa, Rongjian'
'Lei, Liang'
'Xiang, Ming'
'Xue, Yongbo'
'Luo, Zengwei'
'Wan, Qian'
'Yao, Guangmin'
'Zhang, Yonghui'

_publ_section_title
;
 Micranthanone A, a new diterpene with an unprecedented carbon skeleton
 from Rhododendron micranthum.
;
_journal_issue 12
_journal_name_full 'Organic letters'
_journal_page_first 3094
_journal_page_last 3097
_journal_paper_doi 10.1021/ol401292y
_journal_volume 15
_journal_year 2013
_chemical_formula_moiety 'C20 H30 O4, H2 O'
_chemical_formula_sum 'C20 H32 O5'
_chemical_formula_weight 352.46
_space_group_IT_number 96
_space_group_name_Hall 'P 4nw 2abw'
_space_group_name_H-M_alt 'P 43 21 2'
_symmetry_cell_setting tetragonal
_symmetry_space_group_name_Hall 'P 4nw 2abw'
_symmetry_space_group_name_H-M 'P 43 21 2'
_atom_sites_solution_hydrogens geom
_atom_sites_solution_primary direct
_atom_sites_solution_secondary difmap
_audit_creation_method SHELXL-97
_cell_angle_alpha 90.00
_cell_angle_beta 90.00
_cell_angle_gamma 90.00
_cell_formula_units_Z 8
_cell_length_a 9.6530(5)
_cell_length_b 9.6530(5)
_cell_length_c 40.391(2)
_cell_measurement_reflns_used 9555
_cell_measurement_temperature 296(2)
_cell_measurement_theta_max 56.80
_cell_measurement_theta_min 4.71
_cell_volume 3763.6(3)
_computing_cell_refinement 'Bruker SAINT'
_computing_data_collection 'Bruker APEX2'
_computing_data_reduction 'Bruker SAINT'
_computing_molecular_graphics 'Bruker SHELXTL'
_computing_publication_material 'Bruker SHELXTL'
_computing_structure_refinement 'SHELXL-97 (Sheldrick, 1997)'
_computing_structure_solution 'SHELXS-97 (Sheldrick, 1990)'
_diffrn_ambient_temperature 296(2)
_diffrn_measured_fraction_theta_full 0.989
_diffrn_measured_fraction_theta_max 0.990
_diffrn_measurement_device_type 'Bruker APEX-II CCD'
_diffrn_measurement_method '\f and \w scans'
_diffrn_radiation_monochromator graphite
_diffrn_radiation_source 'fine-focus sealed tube'
_diffrn_radiation_type CuK\a
_diffrn_radiation_wavelength 1.54178
_diffrn_reflns_av_R_equivalents 0.0560
_diffrn_reflns_av_sigmaI/netI 0.0202
_diffrn_reflns_limit_h_max 10
_diffrn_reflns_limit_h_min -10
_diffrn_reflns_limit_k_max 10
_diffrn_reflns_limit_k_min -10
_diffrn_reflns_limit_l_max 42
_diffrn_reflns_limit_l_min -41
_diffrn_reflns_number 45228
_diffrn_reflns_theta_full 57.64
_diffrn_reflns_theta_max 57.64
_diffrn_reflns_theta_min 4.38
_diffrn_standards_number 0
_exptl_absorpt_coefficient_mu 0.710
_exptl_absorpt_correction_T_max 0.932
_exptl_absorpt_correction_T_min 0.909
_exptl_absorpt_correction_type multi-scan
_exptl_absorpt_process_details 'SADABS, (Sheldrick,1997)'
_exptl_crystal_colour colorless
_exptl_crystal_density_diffrn 1.244
_exptl_crystal_density_method 'not measured'
_exptl_crystal_description block
_exptl_crystal_F_000 1536
_exptl_crystal_size_max 0.12
_exptl_crystal_size_mid 0.10
_exptl_crystal_size_min 0.10
_refine_diff_density_max 0.283
_refine_diff_density_min -0.337
_refine_diff_density_rms 0.089
_refine_ls_abs_structure_details 'Flack H D (1983), Acta Cryst. A39, 876-881'
_refine_ls_abs_structure_Flack -0.2(6)
_refine_ls_extinction_coef 0.0012(3)
_refine_ls_extinction_expression Fc^*^=kFc[1+0.001xFc^2^\l^3^/sin(2\q)]^-1/4^
_refine_ls_extinction_method SHELXL
_refine_ls_goodness_of_fit_ref 1.193
_refine_ls_hydrogen_treatment constr
_refine_ls_matrix_type full
_refine_ls_number_parameters 232
_refine_ls_number_reflns 2575
_refine_ls_number_restraints 0
_refine_ls_restrained_S_all 1.193
_refine_ls_R_factor_all 0.0695
_refine_ls_R_factor_gt 0.0600
_refine_ls_shift/su_max 0.001
_refine_ls_shift/su_mean 0.000
_refine_ls_structure_factor_coef Fsqd
_refine_ls_weighting_details 'calc w=1/[\s^2^(Fo^2^)+(0.1115P)^2^+1.9298P] where P=(Fo^2^+2Fc^2^)/3'
_refine_ls_weighting_scheme calc
_refine_ls_wR_factor_gt 0.1553
_refine_ls_wR_factor_ref 0.2052
_reflns_number_gt 2416
_reflns_number_total 2575
_reflns_threshold_expression >2sigma(I)
_cod_data_source_file ol401292y_si_001.cif
_cod_data_source_block 1
_cod_depositor_comments
;
The following automatic conversions were performed:

data item '_symmetry_cell_setting' value 'Tetragonal' was changed to
'tetragonal' in accordance with the
/home/saulius/struct/COD-crude-data/automatic-downloads/DataCite-retrospective/ACS/depositions/lib/dictionaries/cif_core.dic
dictionary named 'cif_core.dic' version 2.4.2 last updated on
2011-04-26.

Automatic conversion script
Id: cif_fix_values 6909 2019-04-08 15:41:33Z antanas 
;
_cod_original_cell_volume 3763.7(3)
_cod_original_sg_symbol_H-M P4(3)2(1)2
_cod_database_code 1556183

loop_
_symmetry_equiv_pos_as_xyz
'x, y, z'
'-y+1/2, x+1/2, z+3/4'
'-x, -y, z+1/2'
'y+1/2, -x+1/2, z+1/4'
'x+1/2, -y+1/2, -z+1/4'
'y, x, -z'
'-x+1/2, y+1/2, -z+3/4'
'-y, -x, -z+1/2'

loop_
_atom_site_label
_atom_site_type_symbol
_atom_site_fract_x
_atom_site_fract_y
_atom_site_fract_z
_atom_site_U_iso_or_equiv
_atom_site_adp_type
_atom_site_occupancy
_atom_site_symmetry_multiplicity
_atom_site_calc_flag
_atom_site_refinement_flags
C1 C 0.7225(5) 0.2059(5) 0.57016(10) 0.0580(11) Uani 1 1 d .
H1 H 0.7223 0.1472 0.5900 0.070 Uiso 1 1 calc R
C2 C 0.7461(6) 0.3553(5) 0.58194(13) 0.0739(14) Uani 1 1 d .
H2C H 0.6731 0.4152 0.5737 0.089 Uiso 1 1 calc R
H2B H 0.7456 0.3592 0.6059 0.089 Uiso 1 1 calc R
C3 C 0.8865(5) 0.4026(5) 0.56860(10) 0.0590(11) Uani 1 1 d .
H3 H 0.9325 0.4616 0.5850 0.071 Uiso 1 1 calc R
C4 C 0.9698(5) 0.2672(5) 0.56404(10) 0.0614(12) Uani 1 1 d .
C5 C 0.8537(5) 0.1675(5) 0.55006(9) 0.0550(11) Uani 1 1 d .
C6 C 0.8881(4) 0.0127(4) 0.55234(9) 0.0527(10) Uani 1 1 d .
H6 H 0.9024 -0.0097 0.5758 0.063 Uiso 1 1 calc R
C7 C 0.7731(5) -0.0825(5) 0.53917(10) 0.0562(11) Uani 1 1 d .
H7A H 0.7506 -0.0523 0.5169 0.067 Uiso 1 1 calc R
H7B H 0.8114 -0.1751 0.5374 0.067 Uiso 1 1 calc R
C8 C 0.6380(4) -0.0932(5) 0.55844(9) 0.0518(10) Uani 1 1 d .
C9 C 0.5347(4) 0.0272(4) 0.55171(9) 0.0525(11) Uani 1 1 d .
H9 H 0.4998 0.0114 0.5292 0.063 Uiso 1 1 calc R
C10 C 0.5928(5) 0.1737(5) 0.55146(10) 0.0635(12) Uani 1 1 d .
C11 C 0.4080(5) 0.0139(5) 0.57431(12) 0.0651(12) Uani 1 1 d .
H11A H 0.4354 0.0331 0.5970 0.078 Uiso 1 1 calc R
H11B H 0.3395 0.0823 0.5679 0.078 Uiso 1 1 calc R
C12 C 0.3428(5) -0.1306(5) 0.57266(12) 0.0671(12) Uani 1 1 d .
H12A H 0.2936 -0.1405 0.5519 0.081 Uiso 1 1 calc R
H12B H 0.2761 -0.1404 0.5905 0.081 Uiso 1 1 calc R
C13 C 0.4528(5) -0.2466(5) 0.57552(10) 0.0576(11) Uani 1 1 d .
C14 C 0.5590(5) -0.2291(5) 0.54855(10) 0.0567(11) Uani 1 1 d .
H14A H 0.5149 -0.2192 0.5271 0.068 Uiso 1 1 calc R
H14B H 0.6217 -0.3076 0.5478 0.068 Uiso 1 1 calc R
C15 C 0.6590(5) -0.1247(5) 0.59602(9) 0.0587(11) Uani 1 1 d .
H15A H 0.7453 -0.1740 0.5996 0.070 Uiso 1 1 calc R
H15B H 0.6608 -0.0395 0.6087 0.070 Uiso 1 1 calc R
C16 C 0.5361(5) -0.2139(5) 0.60612(10) 0.0621(12) Uani 1 1 d .
C17 C 0.3822(6) -0.3902(6) 0.57628(13) 0.0776(14) Uani 1 1 d .
H17A H 0.4512 -0.4608 0.5791 0.116 Uiso 1 1 calc R
H17B H 0.3337 -0.4052 0.5558 0.116 Uiso 1 1 calc R
H17C H 0.3178 -0.3938 0.5944 0.116 Uiso 1 1 calc R
C18 C 1.0195(7) 0.2185(6) 0.59794(12) 0.0839(16) Uani 1 1 d .
H18A H 1.0694 0.1330 0.5956 0.126 Uiso 1 1 calc R
H18B H 0.9411 0.2044 0.6122 0.126 Uiso 1 1 calc R
H18C H 1.0793 0.2873 0.6074 0.126 Uiso 1 1 calc R
C19 C 1.0945(6) 0.2867(6) 0.54142(14) 0.0806(15) Uani 1 1 d .
H19A H 1.1466 0.3660 0.5485 0.121 Uiso 1 1 calc R
H19B H 1.0633 0.3007 0.5191 0.121 Uiso 1 1 calc R
H19C H 1.1521 0.2058 0.5424 0.121 Uiso 1 1 calc R
C20 C 0.5278(7) 0.2690(7) 0.53286(15) 0.0968(19) Uani 1 1 d .
H20A H 0.5634 0.3583 0.5313 0.116 Uiso 1 1 calc R
H20B H 0.4473 0.2456 0.5215 0.116 Uiso 1 1 calc R
O1 O 0.8698(4) 0.4775(4) 0.53824(8) 0.0753(10) Uani 1 1 d .
H1A H 0.8606 0.4040 0.5283 0.113 Uiso 1 1 d R
O2 O 0.8369(3) 0.2060(3) 0.51571(6) 0.0631(9) Uani 1 1 d .
H2A H 0.7961 0.1685 0.5003 0.095 Uiso 1 1 d R
O3 O 1.0140(3) -0.0157(4) 0.53527(8) 0.0699(9) Uani 1 1 d .
H3A H 1.0284 -0.0991 0.5371 0.105 Uiso 1 1 d R
O4 O 0.5098(4) -0.2482(4) 0.63408(7) 0.0861(11) Uani 1 1 d .
O5 O 0.6865(5) 0.0657(5) 0.45846(13) 0.0964(13) Uani 1 1 d .
H5A H 0.7029 0.0511 0.4388 0.16(4) Uiso 1 1 d R
H5B H 0.6246 0.0077 0.4594 0.23(6) Uiso 1 1 d R

loop_
_atom_site_aniso_label
_atom_site_aniso_U_11
_atom_site_aniso_U_22
_atom_site_aniso_U_33
_atom_site_aniso_U_23
_atom_site_aniso_U_13
_atom_site_aniso_U_12
C1 0.069(3) 0.057(2) 0.048(2) -0.0061(19) 0.007(2) -0.002(2)
C2 0.080(3) 0.069(3) 0.073(3) -0.014(2) 0.019(3) -0.004(3)
C3 0.073(3) 0.053(3) 0.051(2) -0.0059(19) 0.002(2) -0.004(2)
C4 0.064(3) 0.071(3) 0.049(2) 0.002(2) -0.006(2) -0.005(2)
C5 0.063(3) 0.065(3) 0.0377(18) -0.0020(18) 0.0023(18) -0.002(2)
C6 0.053(2) 0.060(3) 0.0448(19) 0.0013(19) 0.0113(18) 0.001(2)
C7 0.062(3) 0.059(3) 0.047(2) -0.0027(19) 0.0106(19) 0.005(2)
C8 0.054(2) 0.062(3) 0.0394(19) 0.0011(17) 0.0020(17) 0.012(2)
C9 0.058(3) 0.052(2) 0.048(2) -0.0020(18) -0.0031(18) 0.0090(19)
C10 0.077(3) 0.061(3) 0.053(2) -0.001(2) 0.006(2) 0.007(2)
C11 0.056(3) 0.069(3) 0.071(3) 0.000(2) 0.005(2) 0.018(2)
C12 0.060(3) 0.073(3) 0.068(3) -0.004(2) 0.001(2) 0.004(2)
C13 0.055(3) 0.060(3) 0.058(2) 0.002(2) -0.0012(19) 0.004(2)
C14 0.063(3) 0.060(3) 0.047(2) -0.0036(19) 0.0037(19) 0.002(2)
C15 0.053(2) 0.077(3) 0.046(2) 0.004(2) -0.0023(18) 0.011(2)
C16 0.064(3) 0.071(3) 0.051(2) 0.009(2) 0.007(2) 0.003(2)
C17 0.069(3) 0.078(4) 0.086(3) 0.003(3) 0.010(3) -0.009(2)
C18 0.102(4) 0.077(3) 0.072(3) -0.003(3) -0.034(3) -0.003(3)
C19 0.069(3) 0.080(4) 0.093(4) 0.002(3) 0.011(3) -0.007(3)
C20 0.100(5) 0.082(4) 0.108(4) 0.012(3) -0.024(4) 0.005(3)
O1 0.091(3) 0.069(2) 0.0654(18) 0.0073(16) -0.0094(17) -0.0041(19)
O2 0.078(2) 0.072(2) 0.0388(13) -0.0020(13) -0.0036(13) 0.0089(16)
O3 0.0590(19) 0.071(2) 0.0802(19) -0.0048(16) 0.0190(15) 0.0091(15)
O4 0.093(3) 0.111(3) 0.0546(19) 0.0170(18) 0.0084(17) -0.023(2)
O5 0.089(3) 0.090(3) 0.110(3) 0.018(2) -0.023(2) -0.003(2)

loop_
_atom_type_symbol
_atom_type_description
_atom_type_scat_dispersion_real
_atom_type_scat_dispersion_imag
_atom_type_scat_source
C C 0.0181 0.0091 'International Tables Vol C Tables 4.2.6.8 and 6.1.1.4'
H H 0.0000 0.0000 'International Tables Vol C Tables 4.2.6.8 and 6.1.1.4'
O O 0.0492 0.0322 'International Tables Vol C Tables 4.2.6.8 and 6.1.1.4'

loop_
_geom_angle_atom_site_label_1
_geom_angle_atom_site_label_2
_geom_angle_atom_site_label_3
_geom_angle
C10 C1 C2 118.4(4)
C10 C1 C5 111.7(3)
C2 C1 C5 105.4(4)
C10 C1 H1 106.9
C2 C1 H1 106.9
C5 C1 H1 106.9
C3 C2 C1 107.6(4)
C3 C2 H2C 110.2
C1 C2 H2C 110.2
C3 C2 H2B 110.2
C1 C2 H2B 110.2
H2C C2 H2B 108.5
O1 C3 C2 110.7(4)
O1 C3 C4 112.5(3)
C2 C3 C4 104.5(4)
O1 C3 H3 109.7
C2 C3 H3 109.7
C4 C3 H3 109.7
C19 C4 C18 109.2(5)
C19 C4 C3 112.2(4)
C18 C4 C3 108.5(4)
C19 C4 C5 114.9(4)
C18 C4 C5 110.8(4)
C3 C4 C5 100.9(3)
O2 C5 C6 109.4(3)
O2 C5 C1 110.4(3)
C6 C5 C1 112.3(3)
O2 C5 C4 105.4(3)
C6 C5 C4 114.7(4)
C1 C5 C4 104.3(3)
O3 C6 C5 110.1(3)
O3 C6 C7 109.5(3)
C5 C6 C7 114.0(4)
O3 C6 H6 107.7
C5 C6 H6 107.7
C7 C6 H6 107.7
C8 C7 C6 118.8(3)
C8 C7 H7A 107.6
C6 C7 H7A 107.6
C8 C7 H7B 107.6
C6 C7 H7B 107.6
H7A C7 H7B 107.0
C7 C8 C9 114.2(4)
C7 C8 C15 113.5(3)
C9 C8 C15 113.5(3)
C7 C8 C14 110.0(3)
C9 C8 C14 105.6(3)
C15 C8 C14 98.5(3)
C10 C9 C11 112.1(4)
C10 C9 C8 117.3(4)
C11 C9 C8 110.1(3)
C10 C9 H9 105.4
C11 C9 H9 105.4
C8 C9 H9 105.4
C20 C10 C1 122.1(5)
C20 C10 C9 117.9(5)
C1 C10 C9 120.0(4)
C12 C11 C9 112.3(4)
C12 C11 H11A 109.2
C9 C11 H11A 109.2
C12 C11 H11B 109.2
C9 C11 H11B 109.2
H11A C11 H11B 107.9
C11 C12 C13 111.9(4)
C11 C12 H12A 109.2
C13 C12 H12A 109.2
C11 C12 H12B 109.2
C13 C12 H12B 109.2
H12A C12 H12B 107.9
C14 C13 C16 101.9(4)
C14 C13 C17 114.6(4)
C16 C13 C17 114.0(4)
C14 C13 C12 109.4(4)
C16 C13 C12 106.0(4)
C17 C13 C12 110.3(4)
C13 C14 C8 103.9(3)
C13 C14 H14A 111.0
C8 C14 H14A 111.0
C13 C14 H14B 111.0
C8 C14 H14B 111.0
H14A C14 H14B 109.0
C16 C15 C8 105.6(4)
C16 C15 H15A 110.6
C8 C15 H15A 110.6
C16 C15 H15B 110.6
C8 C15 H15B 110.6
H15A C15 H15B 108.7
O4 C16 C13 126.8(4)
O4 C16 C15 124.9(4)
C13 C16 C15 108.3(3)
C13 C17 H17A 109.5
C13 C17 H17B 109.5
H17A C17 H17B 109.5
C13 C17 H17C 109.5
H17A C17 H17C 109.5
H17B C17 H17C 109.5
C4 C18 H18A 109.5
C4 C18 H18B 109.5
H18A C18 H18B 109.5
C4 C18 H18C 109.5
H18A C18 H18C 109.5
H18B C18 H18C 109.5
C4 C19 H19A 109.5
C4 C19 H19B 109.5
H19A C19 H19B 109.5
C4 C19 H19C 109.5
H19A C19 H19C 109.5
H19B C19 H19C 109.5
C10 C20 H20A 120.0
C10 C20 H20B 120.0
H20A C20 H20B 120.0
C3 O1 H1A 89.7
C5 O2 H2A 132.0
C6 O3 H3A 106.9
H5A O5 H5B 93.9

loop_
_geom_bond_atom_site_label_1
_geom_bond_atom_site_label_2
_geom_bond_distance
C1 C10 1.495(7)
C1 C2 1.535(6)
C1 C5 1.550(6)
C1 H1 0.9800
C2 C3 1.529(7)
C2 H2C 0.9700
C2 H2B 0.9700
C3 O1 1.433(5)
C3 C4 1.545(7)
C3 H3 0.9800
C4 C19 1.523(7)
C4 C18 1.525(6)
C4 C5 1.581(7)
C5 O2 1.445(5)
C5 C6 1.533(6)
C6 O3 1.424(5)
C6 C7 1.536(6)
C6 H6 0.9800
C7 C8 1.523(6)
C7 H7A 0.9700
C7 H7B 0.9700
C8 C9 1.555(6)
C8 C15 1.561(5)
C8 C14 1.569(6)
C9 C10 1.521(7)
C9 C11 1.531(6)
C9 H9 0.9800
C10 C20 1.343(7)
C11 C12 1.531(7)
C11 H11A 0.9700
C11 H11B 0.9700
C12 C13 1.548(6)
C12 H12A 0.9700
C12 H12B 0.9700
C13 C14 1.505(6)
C13 C16 1.508(6)
C13 C17 1.545(7)
C14 H14A 0.9700
C14 H14B 0.9700
C15 C16 1.521(6)
C15 H15A 0.9700
C15 H15B 0.9700
C16 O4 1.204(5)
C17 H17A 0.9600
C17 H17B 0.9600
C17 H17C 0.9600
C18 H18A 0.9600
C18 H18B 0.9600
C18 H18C 0.9600
C19 H19A 0.9600
C19 H19B 0.9600
C19 H19C 0.9600
C20 H20A 0.9300
C20 H20B 0.9300
O1 H1A 0.8198
O2 H2A 0.8199
O3 H3A 0.8200
O5 H5A 0.8201
O5 H5B 0.8200

loop_
_geom_torsion_atom_site_label_1
_geom_torsion_atom_site_label_2
_geom_torsion_atom_site_label_3
_geom_torsion_atom_site_label_4
_geom_torsion
C10 C1 C2 C3 -125.2(4)
C5 C1 C2 C3 0.7(5)
C1 C2 C3 O1 95.5(5)
C1 C2 C3 C4 -25.9(5)
O1 C3 C4 C19 42.3(5)
C2 C3 C4 C19 162.5(4)
O1 C3 C4 C18 163.0(4)
C2 C3 C4 C18 -76.8(5)
O1 C3 C4 C5 -80.5(4)
C2 C3 C4 C5 39.7(4)
C10 C1 C5 O2 41.2(5)
C2 C1 C5 O2 -88.7(4)
C10 C1 C5 C6 -81.2(4)
C2 C1 C5 C6 148.9(4)
C10 C1 C5 C4 154.0(4)
C2 C1 C5 C4 24.1(4)
C19 C4 C5 O2 -43.8(5)
C18 C4 C5 O2 -168.1(4)
C3 C4 C5 O2 77.1(4)
C19 C4 C5 C6 76.6(5)
C18 C4 C5 C6 -47.7(5)
C3 C4 C5 C6 -162.5(3)
C19 C4 C5 C1 -160.2(4)
C18 C4 C5 C1 75.5(5)
C3 C4 C5 C1 -39.3(4)
O2 C5 C6 O3 60.7(4)
C1 C5 C6 O3 -176.3(3)
C4 C5 C6 O3 -57.5(4)
O2 C5 C6 C7 -62.7(4)
C1 C5 C6 C7 60.3(4)
C4 C5 C6 C7 179.1(3)
O3 C6 C7 C8 167.1(4)
C5 C6 C7 C8 -69.2(5)
C6 C7 C8 C9 81.3(5)
C6 C7 C8 C15 -50.9(6)
C6 C7 C8 C14 -160.2(4)
C7 C8 C9 C10 -45.3(5)
C15 C8 C9 C10 86.9(5)
C14 C8 C9 C10 -166.3(3)
C7 C8 C9 C11 -175.2(4)
C15 C8 C9 C11 -43.0(5)
C14 C8 C9 C11 63.8(4)
C2 C1 C10 C20 28.7(7)
C5 C1 C10 C20 -94.1(6)
C2 C1 C10 C9 -154.5(4)
C5 C1 C10 C9 82.7(5)
C11 C9 C10 C20 -78.9(6)
C8 C9 C10 C20 152.1(5)
C11 C9 C10 C1 104.2(5)
C8 C9 C10 C1 -24.8(5)
C10 C9 C11 C12 175.8(4)
C8 C9 C11 C12 -51.6(5)
C9 C11 C12 C13 47.2(5)
C11 C12 C13 C14 -57.2(5)
C11 C12 C13 C16 52.0(5)
C11 C12 C13 C17 175.9(4)
C16 C13 C14 C8 -43.2(4)
C17 C13 C14 C8 -166.8(4)
C12 C13 C14 C8 68.7(4)
C7 C8 C14 C13 164.5(3)
C9 C8 C14 C13 -71.9(4)
C15 C8 C14 C13 45.5(4)
C7 C8 C15 C16 -146.4(4)
C9 C8 C15 C16 81.0(5)
C14 C8 C15 C16 -30.2(4)
C14 C13 C16 O4 -158.6(5)
C17 C13 C16 O4 -34.6(7)
C12 C13 C16 O4 87.0(6)
C14 C13 C16 C15 23.2(5)
C17 C13 C16 C15 147.2(4)
C12 C13 C16 C15 -91.2(4)
C8 C15 C16 O4 -172.8(5)
C8 C15 C16 C13 5.4(5)
